data_2020817
loop_
_publ_author_name
'Liu, Juan'
'Xu, Yang-Rong'
'An, Xing-Si'
'Hou, Gui-Ge'
'Meng, Qing-Guo'

_publ_section_title
;
 Synthesis and crystal structures of a 3-acetylated
 (20<i>S</i>,24<i>S</i>)-ocotillol-type saponin and its C-24 epimer
;
_journal_coeditor_code LF3050
_journal_issue 6
_journal_name_full 'Acta Crystallographica Section C'
_journal_page_first 464
_journal_page_last 469
_journal_paper_doi 10.1107/S2053229617006507
_journal_volume 73
_journal_year 2017
_chemical_formula_iupac 'C32 H54 O5'
_chemical_formula_moiety 'C32 H54 O5'
_chemical_formula_sum 'C32 H54 O5'
_chemical_formula_weight 518.75
_chemical_name_systematic
;
(20<i>S</i>,24<i>S</i>)-3-Acetyl-20,24-epoxydammarane-3,12,25-triol
;
_space_group_crystal_system monoclinic
_space_group_IT_number 4
_space_group_name_Hall 'P 2yb'
_space_group_name_H-M_alt 'P 1 21 1'
_symmetry_space_group_name_Hall 'P 2yb'
_symmetry_space_group_name_H-M 'P 1 21 1'
_atom_sites_solution_hydrogens geom
_audit_creation_method
;
Olex2 1.2-beta
(compiled 2016.08.25 svn.r3337 for OlexSys, GUI svn.r5221)
;
_cell_angle_alpha 90
_cell_angle_beta 92.50(3)
_cell_angle_gamma 90
_cell_formula_units_Z 2
_cell_length_a 10.910(2)
_cell_length_b 8.0370(16)
_cell_length_c 17.018(3)
_cell_measurement_reflns_used 2872
_cell_measurement_temperature 153(2)
_cell_measurement_theta_max 47.8430
_cell_measurement_theta_min 1.5620
_cell_volume 1490.8(5)
_computing_cell_refinement
;
XSCANS (Bruker, 1997)
;
_computing_data_collection
;
XSCANS (Bruker, 1997)
;
_computing_data_reduction
;
SAINT (Bruker, 2012)
;
_computing_molecular_graphics
;
DIAMOND (Brandenburg, 2012)
;
_computing_publication_material
;
publCIF (Westrip, 2010)
;
_computing_structure_refinement
;
SHELXL2014 (Sheldrick, 2015)
;
_computing_structure_solution
;
SHELXS97 (Sheldrick, 2008)
;
_diffrn_ambient_temperature 153
_diffrn_measured_fraction_theta_full 0.995
_diffrn_measured_fraction_theta_max 0.995
_diffrn_measurement_device_type 'Bruker P4'
_diffrn_measurement_method '\w scans'
_diffrn_radiation_monochromator graphite
_diffrn_radiation_type CuK\a
_diffrn_radiation_wavelength 1.54187
_diffrn_reflns_av_R_equivalents 0.0490
_diffrn_reflns_limit_h_max 13
_diffrn_reflns_limit_h_min -13
_diffrn_reflns_limit_k_max 9
_diffrn_reflns_limit_k_min -10
_diffrn_reflns_limit_l_max 21
_diffrn_reflns_limit_l_min -21
_diffrn_reflns_number 31738
_diffrn_reflns_theta_full 67.687
_diffrn_reflns_theta_max 74.504
_diffrn_reflns_theta_min 6.743
_exptl_absorpt_coefficient_mu 0.595
_exptl_absorpt_correction_T_max 0.870
_exptl_absorpt_correction_T_min 0.762
_exptl_absorpt_correction_type multi-scan
_exptl_absorpt_process_details
;
(SADABS;Sheldrick, 2003)
;
_exptl_crystal_colour colourless
_exptl_crystal_density_diffrn 1.156
_exptl_crystal_density_method 'not measured'
_exptl_crystal_description block
_exptl_crystal_F_000 572
_exptl_crystal_size_max 0.32
_exptl_crystal_size_mid 0.3
_exptl_crystal_size_min 0.26
_refine_diff_density_max 0.259
_refine_diff_density_min -0.225
_refine_ls_abs_structure_details
;
Flack (1983), <b>???? Friedel pairs</b>
;
_refine_ls_abs_structure_Flack 0.19(16)
_refine_ls_extinction_method none
_refine_ls_goodness_of_fit_ref 1.190
_refine_ls_hydrogen_treatment constr
_refine_ls_matrix_type full
_refine_ls_number_parameters 345
_refine_ls_number_reflns 5480
_refine_ls_number_restraints 1
_refine_ls_restrained_S_all 1.190
_refine_ls_R_factor_all 0.0843
_refine_ls_R_factor_gt 0.0675
_refine_ls_shift/su_max 0.001
_refine_ls_shift/su_mean 0.000
_refine_ls_structure_factor_coef Fsqd
_refine_ls_weighting_details 'w=1/[\s^2^(Fo^2^)+(0.0862P)^2^+0.7202P] where P=(Fo^2^+2Fc^2^)/3'
_refine_ls_weighting_scheme calc
_refine_ls_wR_factor_gt 0.1835
_refine_ls_wR_factor_ref 0.2075
_reflns_number_gt 4294
_reflns_number_total 5480
_reflns_threshold_expression 'I > 2\s(I)'
_cod_data_source_file lf3050sup1.cif
_cod_data_source_block IV
_cod_database_code 2020817
_shelx_space_group_comment
;
The symmetry employed for this shelxl refinement is uniquely defined
by the following loop, which should always be used as a source of
symmetry information in preference to the above space-group names.
They are only intended as comments.
;
_shelx_estimated_absorpt_t_min 0.833
_shelx_estimated_absorpt_t_max 0.861

loop_
_space_group_symop_operation_xyz
'x, y, z'
'-x, y+1/2, -z'

loop_
_atom_site_type_symbol
_atom_site_label
_atom_site_fract_x
_atom_site_fract_y
_atom_site_fract_z
_atom_site_U_iso_or_equiv
_atom_site_adp_type
_atom_site_calc_flag
_atom_site_occupancy
C C1 0.7310(5) 0.4431(7) 0.6140(3) 0.0573(13) Uani d 1
H H1A 0.6804 0.4983 0.6532 0.069 Uiso calc 1
H H1B 0.8182 0.4643 0.6291 0.069 Uiso calc 1
C C2 0.7016(6) 0.5188(7) 0.5332(3) 0.0628(14) Uani d 1
H H2A 0.6133 0.5036 0.5192 0.075 Uiso calc 1
H H2B 0.7187 0.6398 0.5350 0.075 Uiso calc 1
C C3 0.7771(5) 0.4384(7) 0.4714(3) 0.0515(11) Uani d 1
H H3 0.8658 0.4615 0.4840 0.062 Uiso calc 1
C C4 0.7587(4) 0.2498(7) 0.4639(3) 0.0499(11) Uani d 1
C C5 0.7796(4) 0.1762(6) 0.5484(2) 0.0424(10) Uani d 1
H H5 0.8673 0.2029 0.5629 0.051 Uiso calc 1
C C6 0.7746(5) -0.0149(7) 0.5500(3) 0.0557(12) Uani d 1
H H6A 0.8182 -0.0605 0.5050 0.067 Uiso calc 1
H H6B 0.6881 -0.0524 0.5453 0.067 Uiso calc 1
C C7 0.8353(5) -0.0797(7) 0.6282(3) 0.0528(12) Uani d 1
H H7A 0.8317 -0.2028 0.6287 0.063 Uiso calc 1
H H7B 0.9228 -0.0466 0.6311 0.063 Uiso calc 1
C C8 0.7730(4) -0.0124(6) 0.7007(3) 0.0417(10) Uani d 1
C C9 0.7659(4) 0.1819(6) 0.6951(2) 0.0412(9) Uani d 1
H H9 0.8533 0.2196 0.6960 0.049 Uiso calc 1
C C10 0.7069(4) 0.2536(6) 0.6160(3) 0.0435(10) Uani d 1
C C11 0.7139(5) 0.2550(7) 0.7700(3) 0.0509(11) Uani d 1
H H11A 0.7140 0.3779 0.7659 0.061 Uiso calc 1
H H11B 0.6276 0.2185 0.7734 0.061 Uiso calc 1
C C12 0.7854(5) 0.2045(6) 0.8459(3) 0.0513(12) Uani d 1
H H12 0.8702 0.2514 0.8452 0.062 Uiso calc 1
C C13 0.7930(4) 0.0152(6) 0.8507(3) 0.0448(10) Uani d 1
H H13 0.7071 -0.0282 0.8498 0.054 Uiso calc 1
C C14 0.8542(4) -0.0551(6) 0.7773(3) 0.0448(10) Uani d 1
C C15 0.8632(6) -0.2419(8) 0.7990(3) 0.0644(14) Uani d 1
H H15A 0.7824 -0.2972 0.7920 0.077 Uiso calc 1
H H15B 0.9230 -0.2999 0.7666 0.077 Uiso calc 1
C C16 0.9069(6) -0.2395(8) 0.8862(3) 0.0637(14) Uani d 1
H H16A 0.9973 -0.2495 0.8912 0.076 Uiso calc 1
H H16B 0.8702 -0.3331 0.9147 0.076 Uiso calc 1
C C17 0.8646(5) -0.0694(7) 0.9206(3) 0.0531(11) Uani d 1
H H17 0.9403 -0.0018 0.9317 0.064 Uiso calc 1
C C18 0.6463(5) -0.0956(7) 0.7046(3) 0.0574(13) Uani d 1
H H18A 0.6015 -0.0838 0.6538 0.086 Uiso calc 1
H H18B 0.5999 -0.0419 0.7456 0.086 Uiso calc 1
H H18C 0.6569 -0.2139 0.7171 0.086 Uiso calc 1
C C19 0.5678(4) 0.2249(9) 0.6088(3) 0.0632(14) Uani d 1
H H19A 0.5304 0.3063 0.5722 0.095 Uiso calc 1
H H19B 0.5330 0.2378 0.6605 0.095 Uiso calc 1
H H19C 0.5513 0.1122 0.5890 0.095 Uiso calc 1
C C20 0.8054(5) -0.0974(6) 0.9996(3) 0.0517(12) Uani d 1
C C21 0.9006(6) -0.1664(10) 1.0589(3) 0.0770(18) Uani d 1
H H21A 0.9688 -0.0875 1.0654 0.115 Uiso calc 1
H H21B 0.9314 -0.2729 1.0398 0.115 Uiso calc 1
H H21C 0.8630 -0.1831 1.1095 0.115 Uiso calc 1
C C22 0.6884(5) -0.2033(8) 0.9967(3) 0.0643(15) Uani d 1
H H22A 0.6403 -0.1866 0.9467 0.077 Uiso calc 1
H H22B 0.7079 -0.3230 1.0029 0.077 Uiso calc 1
C C23 0.6192(6) -0.1385(9) 1.0664(3) 0.0690(16) Uani d 1
H H23A 0.5302 -0.1612 1.0597 0.083 Uiso calc 1
H H23B 0.6510 -0.1882 1.1165 0.083 Uiso calc 1
C C24 0.6458(5) 0.0474(8) 1.0634(3) 0.0589(14) Uani d 1
H H24 0.5824 0.1022 1.0280 0.071 Uiso calc 1
C C25 0.6523(6) 0.1390(9) 1.1433(3) 0.0725(17) Uani d 1
C C26 0.6660(9) 0.3256(11) 1.1288(5) 0.103(3) Uani d 1
H H26A 0.6694 0.3846 1.1792 0.154 Uiso calc 1
H H26B 0.5956 0.3657 1.0964 0.154 Uiso calc 1
H H26C 0.7418 0.3462 1.1015 0.154 Uiso calc 1
C C27 0.5384(7) 0.1009(13) 1.1873(4) 0.103(3) Uani d 1
H H27A 0.5408 -0.0152 1.2049 0.155 Uiso calc 1
H H27B 0.4656 0.1187 1.1526 0.155 Uiso calc 1
H H27C 0.5349 0.1745 1.2331 0.155 Uiso calc 1
C C28 0.8597(6) 0.1843(8) 0.4113(3) 0.0677(15) Uani d 1
H H28A 0.8631 0.2539 0.3642 0.102 Uiso calc 1
H H28B 0.8411 0.0693 0.3959 0.102 Uiso calc 1
H H28C 0.9391 0.1881 0.4406 0.102 Uiso calc 1
C C29 0.6337(5) 0.2079(9) 0.4243(3) 0.0649(15) Uani d 1
H H29A 0.5688 0.2640 0.4522 0.097 Uiso calc 1
H H29B 0.6206 0.0873 0.4258 0.097 Uiso calc 1
H H29C 0.6317 0.2455 0.3694 0.097 Uiso calc 1
C C30 0.9863(4) 0.0085(8) 0.7719(3) 0.0576(13) Uani d 1
H H30A 0.9849 0.1264 0.7573 0.086 Uiso calc 1
H H30B 1.0282 -0.0555 0.7321 0.086 Uiso calc 1
H H30C 1.0300 -0.0048 0.8231 0.086 Uiso calc 1
C C31 0.8041(5) 0.6493(7) 0.3741(3) 0.0558(13) Uani d 1
C C32 0.7493(6) 0.7211(10) 0.2996(4) 0.0800(19) Uani d 1
H H32A 0.8086 0.7961 0.2764 0.120 Uiso calc 1
H H32B 0.6749 0.7832 0.3110 0.120 Uiso calc 1
H H32C 0.7286 0.6310 0.2626 0.120 Uiso calc 1
O O1 0.7424(4) 0.5138(5) 0.3955(2) 0.0634(10) Uani d 1
O O2 0.7222(5) 0.2788(6) 0.9088(2) 0.0804(14) Uani d 1
H H2 0.7519 0.2432 0.9520 0.121 Uiso calc 1
O O3 0.7642(3) 0.0628(5) 1.02883(18) 0.0533(8) Uani d 1
O O4 0.7541(4) 0.0799(8) 1.1907(2) 0.0894(15) Uani d 1
H H4 0.8136 0.0617 1.1622 0.134 Uiso calc 1
O O5 0.8912(4) 0.7059(6) 0.4104(3) 0.0756(12) Uani d 1

loop_
_atom_site_aniso_label
_atom_site_aniso_U_11
_atom_site_aniso_U_22
_atom_site_aniso_U_33
_atom_site_aniso_U_12
_atom_site_aniso_U_13
_atom_site_aniso_U_23
C1 0.093(4) 0.036(3) 0.041(2) 0.001(2) -0.006(2) -0.003(2)
C2 0.106(4) 0.038(3) 0.043(3) 0.002(3) -0.002(3) 0.002(2)
C3 0.075(3) 0.043(3) 0.035(2) -0.007(2) -0.0066(19) 0.006(2)
C4 0.063(3) 0.046(3) 0.040(2) -0.008(2) 0.0027(19) 0.000(2)
C5 0.052(2) 0.040(3) 0.035(2) -0.0035(18) 0.0024(17) -0.0013(19)
C6 0.087(4) 0.039(3) 0.042(2) -0.002(2) 0.007(2) -0.002(2)
C7 0.079(3) 0.038(3) 0.042(2) 0.007(2) 0.007(2) -0.006(2)
C8 0.052(2) 0.034(2) 0.039(2) -0.0027(17) 0.0017(17) -0.0004(18)
C9 0.050(2) 0.035(2) 0.038(2) 0.0012(17) 0.0010(17) -0.0019(19)
C10 0.050(2) 0.042(3) 0.038(2) 0.0006(19) -0.0011(17) -0.002(2)
C11 0.072(3) 0.041(3) 0.040(2) 0.012(2) 0.002(2) 0.001(2)
C12 0.080(3) 0.042(3) 0.032(2) 0.006(2) 0.004(2) -0.001(2)
C13 0.055(2) 0.040(2) 0.039(2) 0.0060(19) 0.0043(18) 0.004(2)
C14 0.052(2) 0.042(3) 0.041(2) 0.0047(19) 0.0057(17) -0.001(2)
C15 0.091(4) 0.045(3) 0.058(3) 0.013(3) 0.011(3) 0.009(3)
C16 0.082(3) 0.056(3) 0.053(3) 0.018(3) 0.008(2) 0.009(3)
C17 0.062(3) 0.055(3) 0.043(2) 0.006(2) 0.0022(19) 0.007(2)
C18 0.062(3) 0.057(3) 0.053(3) -0.018(2) 0.001(2) 0.007(3)
C19 0.050(3) 0.081(4) 0.060(3) 0.005(3) 0.005(2) 0.009(3)
C20 0.072(3) 0.043(3) 0.041(2) 0.002(2) 0.002(2) 0.007(2)
C21 0.099(4) 0.082(5) 0.050(3) 0.021(3) -0.004(3) 0.021(3)
C22 0.082(4) 0.060(4) 0.051(3) -0.015(3) 0.006(2) 0.002(3)
C23 0.079(4) 0.075(4) 0.054(3) -0.014(3) 0.012(3) 0.005(3)
C24 0.061(3) 0.072(4) 0.043(2) 0.005(2) 0.003(2) 0.010(3)
C25 0.083(4) 0.087(5) 0.048(3) 0.018(3) 0.003(2) 0.003(3)
C26 0.153(8) 0.074(5) 0.082(5) 0.009(5) -0.001(5) -0.013(4)
C27 0.100(5) 0.139(8) 0.073(4) 0.016(5) 0.031(4) -0.010(5)
C28 0.097(4) 0.063(4) 0.045(3) 0.002(3) 0.021(3) 0.005(3)
C29 0.078(3) 0.073(4) 0.043(3) -0.016(3) -0.013(2) 0.007(3)
C30 0.050(2) 0.071(4) 0.052(3) 0.005(2) 0.005(2) 0.008(3)
C31 0.070(3) 0.046(3) 0.053(3) 0.009(2) 0.016(2) 0.012(2)
C32 0.092(4) 0.085(5) 0.065(4) 0.021(4) 0.019(3) 0.034(4)
O1 0.086(2) 0.056(2) 0.0473(19) -0.0093(18) -0.0097(17) 0.0172(18)
O2 0.137(4) 0.065(3) 0.0395(18) 0.038(3) 0.014(2) 0.002(2)
O3 0.068(2) 0.052(2) 0.0407(16) -0.0001(15) 0.0023(13) 0.0044(16)
O4 0.105(3) 0.114(4) 0.048(2) 0.018(3) -0.011(2) 0.003(3)
O5 0.082(3) 0.067(3) 0.078(3) -0.012(2) 0.010(2) 0.011(2)

loop_
_atom_type_symbol
_atom_type_description
_atom_type_scat_dispersion_real
_atom_type_scat_dispersion_imag
_atom_type_scat_source
C C 0.0181 0.0091 'International Tables Vol C Tables 4.2.6.8 and 6.1.1.4'
H H 0.0000 0.0000 'International Tables Vol C Tables 4.2.6.8 and 6.1.1.4'
O O 0.0492 0.0322 'International Tables Vol C Tables 4.2.6.8 and 6.1.1.4'

loop_
_geom_angle_atom_site_label_1
_geom_angle_atom_site_label_2
_geom_angle_atom_site_label_3
_geom_angle
H1A C1 H1B 107.8
C2 C1 H1A 109.1
C2 C1 H1B 109.1
C2 C1 C10 112.6(4)
C10 C1 H1A 109.1
C10 C1 H1B 109.1
C1 C2 H2A 109.4
C1 C2 H2B 109.4
H2A C2 H2B 108.0
C3 C2 C1 111.0(4)
C3 C2 H2A 109.4
C3 C2 H2B 109.4
C2 C3 H3 108.9
C2 C3 C4 114.1(4)
C4 C3 H3 108.9
O1 C3 C2 108.1(4)
O1 C3 H3 108.9
O1 C3 C4 108.0(4)
C3 C4 C5 106.5(4)
C3 C4 C28 107.0(4)
C28 C4 C5 108.9(4)
C29 C4 C3 111.4(5)
C29 C4 C5 114.4(4)
C29 C4 C28 108.4(5)
C4 C5 H5 104.2
C6 C5 C4 113.0(4)
C6 C5 H5 104.2
C6 C5 C10 111.5(4)
C10 C5 C4 118.1(4)
C10 C5 H5 104.2
C5 C6 H6A 109.7
C5 C6 H6B 109.7
C5 C6 C7 109.7(4)
H6A C6 H6B 108.2
C7 C6 H6A 109.7
C7 C6 H6B 109.7
C6 C7 H7A 109.1
C6 C7 H7B 109.1
H7A C7 H7B 107.8
C8 C7 C6 112.6(4)
C8 C7 H7A 109.1
C8 C7 H7B 109.1
C7 C8 C9 109.0(4)
C7 C8 C14 109.5(4)
C7 C8 C18 108.3(4)
C9 C8 C14 106.9(4)
C18 C8 C9 113.2(4)
C18 C8 C14 110.0(4)
C8 C9 H9 104.9
C8 C9 C10 115.7(4)
C10 C9 H9 104.9
C11 C9 C8 110.5(4)
C11 C9 H9 104.9
C11 C9 C10 114.7(4)
C1 C10 C5 106.6(4)
C1 C10 C9 108.4(4)
C5 C10 C9 106.4(3)
C19 C10 C1 108.3(4)
C19 C10 C5 114.5(4)
C19 C10 C9 112.3(4)
C9 C11 H11A 108.8
C9 C11 H11B 108.8
H11A C11 H11B 107.7
C12 C11 C9 113.9(4)
C12 C11 H11A 108.8
C12 C11 H11B 108.8
C11 C12 H12 109.1
C13 C12 C11 109.5(4)
C13 C12 H12 109.1
O2 C12 C11 106.0(4)
O2 C12 H12 109.1
O2 C12 C13 113.8(4)
C12 C13 H13 107.3
C12 C13 C14 110.2(4)
C12 C13 C17 120.2(4)
C14 C13 H13 107.3
C14 C13 C17 103.8(4)
C17 C13 H13 107.3
C13 C14 C8 109.9(3)
C15 C14 C8 115.7(4)
C15 C14 C13 100.7(4)
C30 C14 C8 111.9(4)
C30 C14 C13 111.4(4)
C30 C14 C15 106.7(4)
C14 C15 H15A 111.1
C14 C15 H15B 111.1
H15A C15 H15B 109.0
C16 C15 C14 103.4(5)
C16 C15 H15A 111.1
C16 C15 H15B 111.1
C15 C16 H16A 110.4
C15 C16 H16B 110.4
C15 C16 C17 106.7(4)
H16A C16 H16B 108.6
C17 C16 H16A 110.4
C17 C16 H16B 110.4
C13 C17 C16 104.0(4)
C13 C17 H17 106.9
C16 C17 H17 106.9
C20 C17 C13 121.3(4)
C20 C17 C16 110.0(4)
C20 C17 H17 106.9
C8 C18 H18A 109.5
C8 C18 H18B 109.5
C8 C18 H18C 109.5
H18A C18 H18B 109.5
H18A C18 H18C 109.5
H18B C18 H18C 109.5
C10 C19 H19A 109.5
C10 C19 H19B 109.5
C10 C19 H19C 109.5
H19A C19 H19B 109.5
H19A C19 H19C 109.5
H19B C19 H19C 109.5
C21 C20 C17 109.5(4)
C21 C20 C22 111.3(5)
C22 C20 C17 115.8(4)
O3 C20 C17 108.5(4)
O3 C20 C21 107.9(4)
O3 C20 C22 103.4(4)
C20 C21 H21A 109.5
C20 C21 H21B 109.5
C20 C21 H21C 109.5
H21A C21 H21B 109.5
H21A C21 H21C 109.5
H21B C21 H21C 109.5
C20 C22 H22A 111.2
C20 C22 H22B 111.2
H22A C22 H22B 109.1
C23 C22 C20 103.0(5)
C23 C22 H22A 111.2
C23 C22 H22B 111.2
C22 C23 H23A 111.4
C22 C23 H23B 111.4
H23A C23 H23B 109.2
C24 C23 C22 102.0(5)
C24 C23 H23A 111.4
C24 C23 H23B 111.4
C23 C24 H24 108.9
C23 C24 C25 116.1(5)
C25 C24 H24 108.9
O3 C24 C23 105.8(4)
O3 C24 H24 108.9
O3 C24 C25 108.1(4)
C26 C25 C24 109.1(5)
C27 C25 C24 109.5(6)
C27 C25 C26 111.6(7)
O4 C25 C24 110.1(5)
O4 C25 C26 109.8(7)
O4 C25 C27 106.8(6)
C25 C26 H26A 109.5
C25 C26 H26B 109.5
C25 C26 H26C 109.5
H26A C26 H26B 109.5
H26A C26 H26C 109.5
H26B C26 H26C 109.5
C25 C27 H27A 109.5
C25 C27 H27B 109.5
C25 C27 H27C 109.5
H27A C27 H27B 109.5
H27A C27 H27C 109.5
H27B C27 H27C 109.5
C4 C28 H28A 109.5
C4 C28 H28B 109.5
C4 C28 H28C 109.5
H28A C28 H28B 109.5
H28A C28 H28C 109.5
H28B C28 H28C 109.5
C4 C29 H29A 109.5
C4 C29 H29B 109.5
C4 C29 H29C 109.5
H29A C29 H29B 109.5
H29A C29 H29C 109.5
H29B C29 H29C 109.5
C14 C30 H30A 109.5
C14 C30 H30B 109.5
C14 C30 H30C 109.5
H30A C30 H30B 109.5
H30A C30 H30C 109.5
H30B C30 H30C 109.5
O1 C31 C32 111.0(5)
O5 C31 C32 124.7(5)
O5 C31 O1 124.3(5)
C31 C32 H32A 109.5
C31 C32 H32B 109.5
C31 C32 H32C 109.5
H32A C32 H32B 109.5
H32A C32 H32C 109.5
H32B C32 H32C 109.5
C31 O1 C3 117.6(4)
C12 O2 H2 109.5
C24 O3 C20 110.9(4)
C25 O4 H4 109.5

loop_
_geom_bond_atom_site_label_1
_geom_bond_atom_site_label_2
_geom_bond_distance
C1 H1A 0.9900
C1 H1B 0.9900
C1 C2 1.525(7)
C1 C10 1.546(7)
C2 H2A 0.9900
C2 H2B 0.9900
C2 C3 1.510(7)
C3 H3 1.0000
C3 C4 1.533(7)
C3 O1 1.461(5)
C4 C5 1.563(6)
C4 C28 1.542(7)
C4 C29 1.532(7)
C5 H5 1.0000
C5 C6 1.537(7)
C5 C10 1.556(6)
C6 H6A 0.9900
C6 H6B 0.9900
C6 C7 1.550(7)
C7 H7A 0.9900
C7 H7B 0.9900
C7 C8 1.532(6)
C8 C9 1.566(6)
C8 C14 1.582(6)
C8 C18 1.539(6)
C9 H9 1.0000
C9 C10 1.575(6)
C9 C11 1.536(6)
C10 C19 1.535(6)
C11 H11A 0.9900
C11 H11B 0.9900
C11 C12 1.533(6)
C12 H12 1.0000
C12 C13 1.526(7)
C12 O2 1.429(6)
C13 H13 1.0000
C13 C14 1.549(6)
C13 C17 1.551(6)
C14 C15 1.548(8)
C14 C30 1.535(7)
C15 H15A 0.9900
C15 H15B 0.9900
C15 C16 1.538(8)
C16 H16A 0.9900
C16 H16B 0.9900
C16 C17 1.565(8)
C17 H17 1.0000
C17 C20 1.533(7)
C18 H18A 0.9800
C18 H18B 0.9800
C18 H18C 0.9800
C19 H19A 0.9800
C19 H19B 0.9800
C19 H19C 0.9800
C20 C21 1.521(7)
C20 C22 1.533(7)
C20 O3 1.459(6)
C21 H21A 0.9800
C21 H21B 0.9800
C21 H21C 0.9800
C22 H22A 0.9900
C22 H22B 0.9900
C22 C23 1.524(8)
C23 H23A 0.9900
C23 H23B 0.9900
C23 C24 1.523(9)
C24 H24 1.0000
C24 C25 1.545(8)
C24 O3 1.447(6)
C25 C26 1.528(11)
C25 C27 1.510(9)
C25 O4 1.426(7)
C26 H26A 0.9800
C26 H26B 0.9800
C26 H26C 0.9800
C27 H27A 0.9800
C27 H27B 0.9800
C27 H27C 0.9800
C28 H28A 0.9800
C28 H28B 0.9800
C28 H28C 0.9800
C29 H29A 0.9800
C29 H29B 0.9800
C29 H29C 0.9800
C30 H30A 0.9800
C30 H30B 0.9800
C30 H30C 0.9800
C31 C32 1.494(7)
C31 O1 1.339(7)
C31 O5 1.200(7)
C32 H32A 0.9800
C32 H32B 0.9800
C32 H32C 0.9800
O2 H2 0.8400
O4 H4 0.8400

loop_
_geom_hbond_atom_site_label_D
_geom_hbond_atom_site_label_H
_geom_hbond_atom_site_label_A
_geom_hbond_distance_DH
_geom_hbond_distance_HA
_geom_hbond_distance_DA
_geom_hbond_angle_DHA
_geom_hbond_publ_flag
O2 H2 O3 0.84 1.95 2.705(5) 148.3 yes
O4 H4 O3 0.84 2.31 2.765(5) 114.5 yes

loop_
_geom_torsion_atom_site_label_1
_geom_torsion_atom_site_label_2
_geom_torsion_atom_site_label_3
_geom_torsion_atom_site_label_4
_geom_torsion
C1 C2 C3 C4 58.6(6)
C1 C2 C3 O1 178.7(4)
C2 C1 C10 C5 53.8(5)
C2 C1 C10 C9 168.0(4)
C2 C1 C10 C19 -69.9(6)
C2 C3 C4 C5 -52.5(5)
C2 C3 C4 C28 -168.9(4)
C2 C3 C4 C29 72.9(5)
C2 C3 O1 C31 89.6(5)
C3 C4 C5 C6 -175.4(4)
C3 C4 C5 C10 51.9(5)
C4 C3 O1 C31 -146.6(4)
C4 C5 C6 C7 162.2(4)
C4 C5 C10 C1 -53.0(5)
C4 C5 C10 C9 -168.5(4)
C4 C5 C10 C19 66.8(6)
C5 C6 C7 C8 58.8(6)
C6 C5 C10 C1 173.7(4)
C6 C5 C10 C9 58.1(5)
C6 C5 C10 C19 -66.5(5)
C6 C7 C8 C9 -52.6(5)
C6 C7 C8 C14 -169.2(4)
C6 C7 C8 C18 70.9(6)
C7 C8 C9 C10 52.4(5)
C7 C8 C9 C11 -175.2(4)
C7 C8 C14 C13 179.0(4)
C7 C8 C14 C15 -67.8(5)
C7 C8 C14 C30 54.7(5)
C8 C9 C10 C1 -168.8(4)
C8 C9 C10 C5 -54.5(5)
C8 C9 C10 C19 71.5(5)
C8 C9 C11 C12 56.0(5)
C8 C14 C15 C16 -161.4(4)
C9 C8 C14 C13 61.1(5)
C9 C8 C14 C15 174.3(4)
C9 C8 C14 C30 -63.2(5)
C9 C11 C12 C13 -55.0(6)
C9 C11 C12 O2 -178.2(4)
C10 C1 C2 C3 -58.9(6)
C10 C5 C6 C7 -62.0(5)
C10 C9 C11 C12 -171.0(4)
C11 C9 C10 C1 60.7(5)
C11 C9 C10 C5 175.0(4)
C11 C9 C10 C19 -58.9(6)
C11 C12 C13 C14 57.4(5)
C11 C12 C13 C17 177.9(4)
C12 C13 C14 C8 -62.7(5)
C12 C13 C14 C15 174.7(4)
C12 C13 C14 C30 61.9(5)
C12 C13 C17 C16 -152.7(5)
C12 C13 C17 C20 82.8(6)
C13 C14 C15 C16 -43.0(5)
C13 C17 C20 C21 -174.4(5)
C13 C17 C20 C22 58.9(7)
C13 C17 C20 O3 -56.9(6)
C14 C8 C9 C10 170.7(3)
C14 C8 C9 C11 -56.9(5)
C14 C13 C17 C16 -29.1(5)
C14 C13 C17 C20 -153.5(5)
C14 C15 C16 C17 25.5(6)
C15 C16 C17 C13 2.2(6)
C15 C16 C17 C20 133.6(5)
C16 C17 C20 C21 64.0(6)
C16 C17 C20 C22 -62.8(6)
C16 C17 C20 O3 -178.5(4)
C17 C13 C14 C8 167.4(4)
C17 C13 C14 C15 44.8(5)
C17 C13 C14 C30 -68.1(5)
C17 C20 C22 C23 -152.1(5)
C17 C20 O3 C24 139.4(4)
C18 C8 C9 C10 -68.1(5)
C18 C8 C9 C11 64.3(5)
C18 C8 C14 C13 -62.2(5)
C18 C8 C14 C15 51.0(5)
C18 C8 C14 C30 173.6(4)
C20 C22 C23 C24 38.1(6)
C21 C20 C22 C23 82.0(6)
C21 C20 O3 C24 -102.0(5)
C22 C20 O3 C24 15.9(5)
C22 C23 C24 C25 -148.7(5)
C22 C23 C24 O3 -28.9(6)
C23 C24 C25 C26 -174.1(6)
C23 C24 C25 C27 -51.8(7)
C23 C24 C25 O4 65.4(7)
C23 C24 O3 C20 8.2(5)
C25 C24 O3 C20 133.1(4)
C28 C4 C5 C6 -60.4(6)
C28 C4 C5 C10 167.0(4)
C29 C4 C5 C6 61.1(6)
C29 C4 C5 C10 -71.6(6)
C30 C14 C15 C16 73.4(5)
C32 C31 O1 C3 -174.1(5)
O1 C3 C4 C5 -172.6(4)
O1 C3 C4 C28 71.0(5)
O1 C3 C4 C29 -47.2(5)
O2 C12 C13 C14 175.9(4)
O2 C12 C13 C17 -63.6(6)
O3 C20 C22 C23 -33.5(5)
O3 C24 C25 C26 67.3(7)
O3 C24 C25 C27 -170.3(6)
O3 C24 C25 O4 -53.2(7)
O5 C31 O1 C3 5.4(8)

_cod_database_fobs_code 2020817
